data_4078633
loop_
_publ_author_name
'Suess, Daniel L. M.'
'Peters, Jonas C.'

_publ_section_title
;
 Late-Metal Diphosphinosulfinyl S(O)P2Pincer-type Complexes
;
_journal_issue 15
_journal_name_full Organometallics
_journal_page_first 5213
_journal_paper_doi 10.1021/om3001229
_journal_volume 31
_journal_year 2012
_chemical_formula_sum 'C5.95 H5.3 O0.19 P0.28 Pd0.09 S0.09'
_chemical_formula_weight 101.35
_chemical_name_systematic
; 
 ? 
;
_space_group_IT_number 14
_symmetry_cell_setting monoclinic
_symmetry_space_group_name_Hall '-P 2ybc'
_symmetry_space_group_name_H-M 'P 1 21/c 1'
_atom_sites_solution_hydrogens geom
_atom_sites_solution_primary direct
_atom_sites_solution_secondary difmap
_audit_creation_method SHELXL-97
_cell_angle_alpha 90.00
_cell_angle_beta 99.7570(10)
_cell_angle_gamma 90.00
_cell_formula_units_Z 43
_cell_length_a 20.0444(9)
_cell_length_b 12.6952(6)
_cell_length_c 20.6272(9)
_cell_measurement_reflns_used 7062
_cell_measurement_temperature 100(2)
_cell_measurement_theta_max 34.20
_cell_measurement_theta_min 2.23
_cell_volume 5173.0(4)
_computing_cell_refinement 'Bruker SAINT'
_computing_data_collection 'Bruker APEX2'
_computing_data_reduction 'Bruker SAINT'
_computing_molecular_graphics 'Bruker SHELXTL'
_computing_publication_material 'Bruker SHELXTL'
_computing_structure_refinement 'SHELXL-97 (Sheldrick, 2008)'
_computing_structure_solution 'SHELXS-97 (Sheldrick, 2008)'
_diffrn_ambient_temperature 100(2)
_diffrn_detector_area_resol_mean 8.3
_diffrn_measured_fraction_theta_full 0.999
_diffrn_measured_fraction_theta_max 0.999
_diffrn_measurement_device_type 'Bruker APEX-II CCD'
_diffrn_measurement_method '\f and \w scans'
_diffrn_radiation_monochromator graphite
_diffrn_radiation_source 'fine-focus sealed tube'
_diffrn_radiation_type MoK\a
_diffrn_radiation_wavelength 0.71073
_diffrn_reflns_av_R_equivalents 0.0591
_diffrn_reflns_av_sigmaI/netI 0.0353
_diffrn_reflns_limit_h_max 30
_diffrn_reflns_limit_h_min -31
_diffrn_reflns_limit_k_max 19
_diffrn_reflns_limit_k_min -19
_diffrn_reflns_limit_l_max 32
_diffrn_reflns_limit_l_min -32
_diffrn_reflns_number 181033
_diffrn_reflns_theta_full 33.73
_diffrn_reflns_theta_max 33.73
_diffrn_reflns_theta_min 1.89
_exptl_absorpt_coefficient_mu 0.538
_exptl_absorpt_correction_T_max 0.9432
_exptl_absorpt_correction_T_min 0.8467
_exptl_absorpt_correction_type multi-scan
_exptl_absorpt_process_details 'SADABS v2008/1 (Bruker-AXS, 2008)'
_exptl_crystal_colour orange
_exptl_crystal_density_diffrn 1.399
_exptl_crystal_density_meas ?
_exptl_crystal_density_method 'not measured'
_exptl_crystal_description plate
_exptl_crystal_F_000 2256
_exptl_crystal_size_max 0.32
_exptl_crystal_size_mid 0.30
_exptl_crystal_size_min 0.11
_refine_diff_density_max 1.590
_refine_diff_density_min -1.231
_refine_diff_density_rms 0.121
_refine_ls_extinction_method none
_refine_ls_goodness_of_fit_ref 1.071
_refine_ls_hydrogen_treatment constr
_refine_ls_matrix_type full
_refine_ls_number_parameters 677
_refine_ls_number_reflns 20653
_refine_ls_number_restraints 735
_refine_ls_restrained_S_all 1.133
_refine_ls_R_factor_all 0.0659
_refine_ls_R_factor_gt 0.0462
_refine_ls_shift/su_max 0.001
_refine_ls_shift/su_mean 0.000
_refine_ls_structure_factor_coef Fsqd
_refine_ls_weighting_details 'calc w=1/[\s^2^(Fo^2^)+(0.0394P)^2^+9.8295P] where P=(Fo^2^+2Fc^2^)/3'
_refine_ls_weighting_scheme calc
_refine_ls_wR_factor_gt 0.1039
_refine_ls_wR_factor_ref 0.1152
_reflns_number_gt 15876
_reflns_number_total 20653
_reflns_threshold_expression >2sigma(I)
_cod_data_source_file om3001229_si_002.cif
_cod_data_source_block (SOP2)Pd(PPh3)
_cod_depositor_comments
;
The following automatic conversions were performed:

'_symmetry_cell_setting' value 'Monoclinic' changed to 'monoclinic'
according to /home/saulius/struct/CIF-dictionaries/cif_core.dic
dictionary named 'cif_core.dic' version 2.4.2 from 2011-04-26.

Automatic conversion script
Id: cif_fix_values 1891 2012-01-12 08:04:46Z andrius 

The following automatic conversions were performed:

'_exptl_crystal_density_meas' value 'not measured' was changed to '?'
- the value is perceived as not measured.

Automatic conversion script
Id: cif_fix_values 3008 2015-01-20 13:52:24Z robertas 
;
_cod_original_sg_symbol_H-M P2(1)/c
_cod_original_formula_sum 'C5.95 H5.30 O0.19 P0.28 Pd0.09 S0.09'
_cod_database_code 4078633

loop_
_symmetry_equiv_pos_as_xyz
'x, y, z'
'-x, y+1/2, -z+1/2'
'-x, -y, -z'
'x, -y-1/2, z-1/2'

loop_
_atom_site_label
_atom_site_type_symbol
_atom_site_fract_x
_atom_site_fract_y
_atom_site_fract_z
_atom_site_U_iso_or_equiv
_atom_site_adp_type
_atom_site_occupancy
_atom_site_symmetry_multiplicity
_atom_site_calc_flag
_atom_site_refinement_flags
_atom_site_disorder_assembly
_atom_site_disorder_group
Pd1 Pd 0.271874(7) 0.070486(12) 0.285055(7) 0.01235(4) Uani 1 1 d U . .
S1 S 0.35476(2) 0.11287(4) 0.37829(2) 0.01394(9) Uani 1 1 d U . .
P2 P 0.25809(3) 0.25277(4) 0.26878(3) 0.01365(9) Uani 1 1 d U . .
P3 P 0.16183(3) 0.00132(4) 0.27425(3) 0.01415(9) Uani 1 1 d U . .
P1 P 0.35641(3) -0.00915(4) 0.24012(3) 0.01380(9) Uani 1 1 d U . .
O1 O 0.35895(8) 0.11393(15) 0.45154(7) 0.0225(3) Uani 1 1 d U . .
C37 C 0.11228(10) 0.06778(17) 0.20243(10) 0.0169(4) Uani 1 1 d U . .
C17 C 0.54549(11) -0.06985(17) 0.35040(12) 0.0205(4) Uani 1 1 d U . .
H17 H 0.5855 -0.1065 0.3448 0.025 Uiso 1 1 calc R . .
C14 C 0.43015(10) 0.04225(16) 0.36483(10) 0.0145(3) Uani 1 1 d U . .
C1 C 0.39086(12) 0.05317(17) 0.17287(11) 0.0182(4) Uani 1 1 d U . .
C19 C 0.38042(10) 0.24610(16) 0.35944(10) 0.0149(3) Uani 1 1 d U . .
C18 C 0.49100(11) -0.06499(17) 0.29867(11) 0.0189(4) Uani 1 1 d U . .
H18 H 0.4940 -0.0992 0.2583 0.023 Uiso 1 1 calc R . .
C13 C 0.43157(10) -0.01021(16) 0.30538(10) 0.0150(3) Uani 1 1 d U . .
C49 C 0.11225(11) 0.02536(17) 0.34028(10) 0.0172(4) Uani 1 1 d U . .
C25 C 0.24905(11) 0.32398(17) 0.19040(11) 0.0179(4) Uani 1 1 d U . .
C20 C 0.33793(10) 0.30737(17) 0.31329(10) 0.0156(3) Uani 1 1 d U . .
C24 C 0.43880(11) 0.28896(18) 0.39676(11) 0.0195(4) Uani 1 1 d U . .
H24 H 0.4671 0.2466 0.4280 0.023 Uiso 1 1 calc R . .
C43 C 0.14094(11) -0.13789(17) 0.25720(12) 0.0198(4) Uani 1 1 d U . .
C31 C 0.19712(11) 0.31997(16) 0.31164(11) 0.0176(4) Uani 1 1 d U . .
C7 C 0.35326(11) -0.14792(16) 0.21505(11) 0.0167(4) Uani 1 1 d U . .
C16 C 0.54183(11) -0.02162(18) 0.41010(12) 0.0206(4) Uani 1 1 d U . .
H16 H 0.5785 -0.0271 0.4458 0.025 Uiso 1 1 calc R . .
C36 C 0.12846(11) 0.31991(19) 0.28347(13) 0.0227(4) Uani 1 1 d U . .
H36 H 0.1148 0.2912 0.2408 0.027 Uiso 1 1 calc R . .
C52 C 0.03855(14) 0.0730(2) 0.44066(12) 0.0267(5) Uani 1 1 d U . .
H52 H 0.0131 0.0903 0.4741 0.032 Uiso 1 1 calc R . .
C42 C 0.04556(11) 0.1025(2) 0.19880(12) 0.0223(4) Uani 1 1 d U . .
H42 H 0.0218 0.0879 0.2339 0.027 Uiso 1 1 calc R . .
C30 C 0.28260(12) 0.28251(19) 0.14140(11) 0.0221(4) Uani 1 1 d U . .
H30 H 0.3079 0.2192 0.1496 0.027 Uiso 1 1 calc R . .
C6 C 0.44613(12) 0.12153(17) 0.18443(12) 0.0208(4) Uani 1 1 d U . .
H6 H 0.4695 0.1317 0.2280 0.025 Uiso 1 1 calc R . .
C8 C 0.30819(11) -0.21342(18) 0.24074(12) 0.0212(4) Uani 1 1 d U . .
H8 H 0.2798 -0.1847 0.2688 0.025 Uiso 1 1 calc R . .
C50 C 0.05125(11) -0.02692(19) 0.34406(11) 0.0214(4) Uani 1 1 d U . .
H50 H 0.0347 -0.0790 0.3123 0.026 Uiso 1 1 calc R . .
C12 C 0.39425(12) -0.19197(18) 0.17369(12) 0.0224(4) Uani 1 1 d U . .
H12 H 0.4244 -0.1482 0.1550 0.027 Uiso 1 1 calc R . .
C32 C 0.21538(12) 0.36167(19) 0.37496(12) 0.0236(4) Uani 1 1 d U . .
H32 H 0.2616 0.3618 0.3953 0.028 Uiso 1 1 calc R . .
C28 C 0.24119(15) 0.4236(2) 0.06795(13) 0.0335(6) Uani 1 1 d U . .
H28 H 0.2381 0.4573 0.0264 0.040 Uiso 1 1 calc R . .
C15 C 0.48389(11) 0.03489(18) 0.41719(11) 0.0187(4) Uani 1 1 d U . .
H15 H 0.4810 0.0684 0.4578 0.022 Uiso 1 1 calc R . .
C29 C 0.27914(13) 0.3330(2) 0.08123(12) 0.0277(5) Uani 1 1 d U . .
H29 H 0.3030 0.3052 0.0491 0.033 Uiso 1 1 calc R . .
C21 C 0.35588(12) 0.41273(18) 0.30496(12) 0.0206(4) Uani 1 1 d U . .
H21 H 0.3278 0.4554 0.2737 0.025 Uiso 1 1 calc R . .
C23 C 0.45537(12) 0.3939(2) 0.38795(12) 0.0232(4) Uani 1 1 d U . .
H23 H 0.4948 0.4234 0.4135 0.028 Uiso 1 1 calc R . .
C54 C 0.13662(12) 0.09895(19) 0.38881(11) 0.0214(4) Uani 1 1 d U . .
H54 H 0.1788 0.1326 0.3882 0.026 Uiso 1 1 calc R . .
C10 C 0.34646(13) -0.36318(19) 0.18542(14) 0.0275(5) Uani 1 1 d U . .
H10 H 0.3444 -0.4363 0.1756 0.033 Uiso 1 1 calc R . .
C48 C 0.16107(12) -0.21100(19) 0.30678(14) 0.0261(5) Uani 1 1 d U . .
H48 H 0.1847 -0.1880 0.3482 0.031 Uiso 1 1 calc R . .
C38 C 0.14554(12) 0.0909(2) 0.14964(11) 0.0245(5) Uani 1 1 d U . .
H38 H 0.1910 0.0684 0.1514 0.029 Uiso 1 1 calc R . .
C53 C 0.09948(14) 0.1235(2) 0.43834(12) 0.0264(5) Uani 1 1 d U . .
H53 H 0.1160 0.1750 0.4705 0.032 Uiso 1 1 calc R . .
C51 C 0.01486(13) -0.0031(2) 0.39383(12) 0.0262(5) Uani 1 1 d U . .
H51 H -0.0263 -0.0389 0.3959 0.031 Uiso 1 1 calc R . .
C35 C 0.08008(13) 0.3613(2) 0.31730(15) 0.0307(5) Uani 1 1 d U . .
H35 H 0.0337 0.3610 0.2974 0.037 Uiso 1 1 calc R . .
C46 C 0.11221(14) -0.3526(2) 0.23570(18) 0.0382(7) Uani 1 1 d U . .
H46 H 0.1022 -0.4253 0.2286 0.046 Uiso 1 1 calc R . .
C22 C 0.41421(12) 0.45564(19) 0.34174(13) 0.0239(4) Uani 1 1 d U . .
H22 H 0.4259 0.5269 0.3353 0.029 Uiso 1 1 calc R . .
C41 C 0.01351(13) 0.1584(2) 0.14409(14) 0.0297(5) Uani 1 1 d U . .
H41 H -0.0318 0.1817 0.1423 0.036 Uiso 1 1 calc R . .
C11 C 0.39136(14) -0.29918(19) 0.15956(13) 0.0267(5) Uani 1 1 d U . .
H11 H 0.4202 -0.3285 0.1322 0.032 Uiso 1 1 calc R . .
C2 C 0.35702(15) 0.0397(2) 0.10818(12) 0.0288(5) Uani 1 1 d U . .
H2 H 0.3191 -0.0060 0.0994 0.035 Uiso 1 1 calc R . .
C26 C 0.21189(15) 0.4167(2) 0.17681(14) 0.0311(5) Uani 1 1 d U . .
H26 H 0.1895 0.4469 0.2094 0.037 Uiso 1 1 calc R . .
C33 C 0.16655(15) 0.4029(2) 0.40849(14) 0.0318(6) Uani 1 1 d U . .
H33 H 0.1797 0.4311 0.4514 0.038 Uiso 1 1 calc R . .
C44 C 0.10669(13) -0.1739(2) 0.19619(14) 0.0278(5) Uani 1 1 d U . .
H44 H 0.0931 -0.1251 0.1616 0.033 Uiso 1 1 calc R . .
C40 C 0.04730(14) 0.1804(3) 0.09218(14) 0.0343(6) Uani 1 1 d U . .
H40 H 0.0253 0.2188 0.0551 0.041 Uiso 1 1 calc R . .
C9 C 0.30444(13) -0.32080(19) 0.22565(14) 0.0273(5) Uani 1 1 d U . .
H9 H 0.2732 -0.3646 0.2429 0.033 Uiso 1 1 calc R . .
C5 C 0.46721(15) 0.1750(2) 0.13236(14) 0.0310(6) Uani 1 1 d U . .
H5 H 0.5050 0.2211 0.1407 0.037 Uiso 1 1 calc R . .
C34 C 0.09884(14) 0.4031(2) 0.37965(16) 0.0331(6) Uani 1 1 d U . .
H34 H 0.0656 0.4316 0.4025 0.040 Uiso 1 1 calc R . .
C47 C 0.14685(14) -0.3182(2) 0.29623(17) 0.0343(6) Uani 1 1 d U . .
H47 H 0.1609 -0.3676 0.3304 0.041 Uiso 1 1 calc R . .
C27 C 0.20752(18) 0.4650(3) 0.11572(16) 0.0421(7) Uani 1 1 d U . .
H27 H 0.1812 0.5271 0.1066 0.050 Uiso 1 1 calc R . .
C4 C 0.43361(19) 0.1613(2) 0.06878(15) 0.0400(7) Uani 1 1 d U . .
H4 H 0.4479 0.1984 0.0335 0.048 Uiso 1 1 calc R . .
C45 C 0.09242(15) -0.2806(2) 0.18597(17) 0.0374(7) Uani 1 1 d U . .
H45 H 0.0689 -0.3040 0.1446 0.045 Uiso 1 1 calc R . .
C3 C 0.37897(19) 0.0934(2) 0.05679(13) 0.0401(7) Uani 1 1 d U . .
H3 H 0.3561 0.0832 0.0130 0.048 Uiso 1 1 calc R . .
C39 C 0.11355(14) 0.1458(3) 0.09478(13) 0.0346(6) Uani 1 1 d U . .
H39 H 0.1368 0.1597 0.0592 0.042 Uiso 1 1 calc R . .
O2 O 0.0885(3) -0.2375(4) 0.0140(3) 0.0617(17) Uani 0.637(13) 1 d PDU A 1
C60 C 0.2010(3) -0.2634(4) 0.0556(3) 0.0392(14) Uani 0.637(13) 1 d PDU A 1
H60A H 0.2458 -0.2844 0.0457 0.047 Uiso 0.637(13) 1 calc PR A 1
H60B H 0.1974 -0.2863 0.1007 0.047 Uiso 0.637(13) 1 calc PR A 1
C59 C 0.1435(4) -0.3094(5) 0.0050(3) 0.0495(17) Uani 0.637(13) 1 d PDU A 1
H59A H 0.1537 -0.3058 -0.0402 0.059 Uiso 0.637(13) 1 calc PR A 1
H59B H 0.1332 -0.3831 0.0155 0.059 Uiso 0.637(13) 1 calc PR A 1
C62 C 0.1898(3) -0.1429(5) 0.0472(3) 0.0377(13) Uani 0.637(13) 1 d PDU A 1
H62A H 0.1925 -0.1074 0.0903 0.045 Uiso 0.637(13) 1 calc PR A 1
H62B H 0.2233 -0.1108 0.0229 0.045 Uiso 0.637(13) 1 calc PR A 1
C59A C 0.1677(9) -0.2926(11) 0.0240(15) 0.155(8) Uani 0.363(13) 1 d PDU A 2
H59C H 0.1931 -0.3348 -0.0040 0.186 Uiso 0.363(13) 1 calc PR A 2
H59D H 0.1507 -0.3411 0.0551 0.186 Uiso 0.363(13) 1 calc PR A 2
C60A C 0.2159(7) -0.2112(19) 0.0633(8) 0.100(6) Uani 0.363(13) 1 d PDU A 2
H60C H 0.2103 -0.2088 0.1100 0.120 Uiso 0.363(13) 1 calc PR A 2
H60D H 0.2638 -0.2264 0.0606 0.120 Uiso 0.363(13) 1 calc PR A 2
C62A C 0.1917(5) -0.1087(13) 0.0271(9) 0.058(3) Uani 0.363(13) 1 d PDU A 2
H62C H 0.1980 -0.0467 0.0566 0.070 Uiso 0.363(13) 1 calc PR A 2
H62D H 0.2139 -0.0962 -0.0115 0.070 Uiso 0.363(13) 1 calc PR A 2
O2A O 0.1177(10) -0.2488(13) -0.0120(11) 0.137(6) Uani 0.363(13) 1 d PDU A 2
C61 C 0.1188(2) -0.1376(4) 0.0078(3) 0.0685(13) Uani 1 1 d DU . .
H61A H 0.0924 -0.0814 0.0251 0.082 Uiso 1 1 calc R A 1
H61B H 0.1204 -0.1224 -0.0390 0.082 Uiso 1 1 calc R A 1
C73 C 0.4165(2) -0.2542(4) 0.4925(2) 0.0722(13) Uani 1 1 d DU . .
H73 H 0.4580 -0.2520 0.5225 0.087 Uiso 1 1 calc R . .
C76 C 0.2830(2) -0.2575(4) 0.4295(3) 0.0726(13) Uani 1 1 d DU . .
H76 H 0.2363 -0.2585 0.4327 0.087 Uiso 1 1 calc R . .
C72 C 0.3850(3) -0.1791(5) 0.4668(3) 0.136(3) Uani 1 1 d DU . .
H72 H 0.4070 -0.1131 0.4750 0.163 Uiso 1 1 calc R . .
C74 C 0.38339(19) -0.3365(3) 0.47154(18) 0.0508(9) Uani 1 1 d DU . .
H74 H 0.3989 -0.4027 0.4896 0.061 Uiso 1 1 calc R . .
C75 C 0.3247(2) -0.3341(4) 0.4227(3) 0.0874(18) Uani 1 1 d DU . .
H75 H 0.3164 -0.3839 0.3879 0.105 Uiso 1 1 calc R . .
C71 C 0.3271(3) -0.1756(4) 0.4308(3) 0.118(3) Uani 1 1 d DU . .
H71 H 0.3144 -0.1151 0.4045 0.142 Uiso 1 1 calc R . .

loop_
_atom_site_aniso_label
_atom_site_aniso_U_11
_atom_site_aniso_U_22
_atom_site_aniso_U_33
_atom_site_aniso_U_23
_atom_site_aniso_U_13
_atom_site_aniso_U_12
Pd1 0.01109(6) 0.01196(6) 0.01423(7) 0.00079(5) 0.00275(5) 0.00069(5)
S1 0.0127(2) 0.0183(2) 0.01116(19) 0.00168(16) 0.00298(15) 0.00172(16)
P2 0.0129(2) 0.0127(2) 0.0149(2) 0.00133(17) 0.00113(17) 0.00093(16)
P3 0.0118(2) 0.0145(2) 0.0163(2) 0.00044(17) 0.00286(17) -0.00041(17)
P1 0.0145(2) 0.0129(2) 0.0145(2) 0.00038(17) 0.00408(17) 0.00174(17)
O1 0.0218(8) 0.0359(9) 0.0108(6) 0.0019(6) 0.0053(6) 0.0044(7)
C37 0.0128(8) 0.0199(9) 0.0175(9) -0.0006(7) 0.0014(7) 0.0000(7)
C17 0.0146(9) 0.0173(9) 0.0308(11) 0.0088(8) 0.0070(8) 0.0043(7)
C14 0.0129(8) 0.0171(8) 0.0136(8) 0.0040(6) 0.0030(6) 0.0022(6)
C1 0.0232(10) 0.0164(9) 0.0168(9) 0.0014(7) 0.0085(7) 0.0043(7)
C19 0.0132(8) 0.0172(9) 0.0148(8) -0.0029(7) 0.0039(6) -0.0003(6)
C18 0.0159(9) 0.0173(9) 0.0246(10) 0.0023(8) 0.0063(7) 0.0030(7)
C13 0.0130(8) 0.0154(8) 0.0173(8) 0.0028(7) 0.0046(7) 0.0018(6)
C49 0.0158(9) 0.0192(9) 0.0173(9) 0.0023(7) 0.0045(7) 0.0014(7)
C25 0.0181(9) 0.0158(9) 0.0186(9) 0.0033(7) -0.0001(7) -0.0013(7)
C20 0.0141(8) 0.0171(9) 0.0159(8) -0.0016(7) 0.0037(7) 0.0003(7)
C24 0.0148(9) 0.0235(10) 0.0196(9) -0.0074(8) 0.0016(7) 0.0008(7)
C43 0.0144(9) 0.0160(9) 0.0307(11) -0.0023(8) 0.0089(8) -0.0013(7)
C31 0.0166(9) 0.0139(9) 0.0227(10) 0.0005(7) 0.0045(7) 0.0013(7)
C7 0.0156(9) 0.0147(8) 0.0204(9) 0.0019(7) 0.0049(7) 0.0022(7)
C16 0.0146(9) 0.0208(10) 0.0257(10) 0.0103(8) 0.0011(8) 0.0011(7)
C36 0.0163(9) 0.0213(10) 0.0298(11) 0.0025(8) 0.0015(8) 0.0031(8)
C52 0.0329(12) 0.0288(12) 0.0220(10) 0.0054(9) 0.0146(9) 0.0068(10)
C42 0.0150(9) 0.0282(11) 0.0238(10) 0.0049(8) 0.0033(8) 0.0015(8)
C30 0.0221(10) 0.0246(11) 0.0194(10) 0.0043(8) 0.0025(8) 0.0025(8)
C6 0.0246(10) 0.0152(9) 0.0249(10) 0.0035(8) 0.0110(8) 0.0028(7)
C8 0.0195(10) 0.0175(9) 0.0286(11) 0.0006(8) 0.0104(8) 0.0014(7)
C50 0.0162(9) 0.0268(11) 0.0222(10) 0.0038(8) 0.0059(8) -0.0009(8)
C12 0.0270(11) 0.0167(9) 0.0270(11) -0.0024(8) 0.0150(9) 0.0005(8)
C32 0.0213(10) 0.0238(11) 0.0265(11) -0.0066(9) 0.0064(8) 0.0008(8)
C28 0.0369(14) 0.0376(14) 0.0231(11) 0.0153(10) -0.0031(10) -0.0041(11)
C15 0.0161(9) 0.0222(10) 0.0178(9) 0.0066(7) 0.0025(7) 0.0009(7)
C29 0.0280(12) 0.0357(13) 0.0187(10) 0.0060(9) 0.0017(9) -0.0035(10)
C21 0.0194(10) 0.0179(10) 0.0247(10) -0.0007(8) 0.0040(8) -0.0021(7)
C23 0.0167(9) 0.0254(11) 0.0278(11) -0.0117(9) 0.0043(8) -0.0042(8)
C54 0.0245(10) 0.0220(10) 0.0187(9) 0.0002(8) 0.0061(8) -0.0015(8)
C10 0.0301(12) 0.0153(10) 0.0397(14) -0.0007(9) 0.0136(10) 0.0018(8)
C48 0.0208(10) 0.0201(10) 0.0385(13) 0.0049(9) 0.0081(9) -0.0002(8)
C38 0.0182(10) 0.0372(13) 0.0183(10) 0.0044(9) 0.0039(8) 0.0029(9)
C53 0.0376(13) 0.0237(11) 0.0199(10) -0.0004(8) 0.0105(9) 0.0026(9)
C51 0.0211(10) 0.0337(13) 0.0257(11) 0.0062(9) 0.0099(9) 0.0020(9)
C35 0.0185(10) 0.0268(12) 0.0484(16) 0.0054(11) 0.0097(10) 0.0080(9)
C46 0.0259(12) 0.0206(12) 0.073(2) -0.0135(12) 0.0222(13) -0.0065(9)
C22 0.0215(10) 0.0201(10) 0.0312(12) -0.0070(8) 0.0078(9) -0.0052(8)
C41 0.0177(10) 0.0377(14) 0.0324(13) 0.0103(11) 0.0009(9) 0.0045(9)
C11 0.0326(12) 0.0181(10) 0.0334(13) -0.0031(9) 0.0167(10) 0.0032(9)
C2 0.0411(14) 0.0274(12) 0.0181(10) 0.0008(9) 0.0055(10) -0.0005(10)
C26 0.0392(14) 0.0231(12) 0.0318(13) 0.0112(10) 0.0086(11) 0.0112(10)
C33 0.0341(13) 0.0320(13) 0.0324(13) -0.0099(10) 0.0146(11) 0.0009(10)
C44 0.0229(11) 0.0265(12) 0.0339(13) -0.0089(10) 0.0043(9) -0.0041(9)
C40 0.0276(12) 0.0455(16) 0.0273(12) 0.0163(11) -0.0022(10) 0.0017(11)
C9 0.0275(12) 0.0173(10) 0.0407(14) 0.0018(9) 0.0162(10) 0.0004(8)
C5 0.0428(15) 0.0172(10) 0.0393(14) 0.0064(9) 0.0251(12) 0.0021(10)
C34 0.0279(12) 0.0292(13) 0.0465(16) -0.0003(11) 0.0190(11) 0.0073(10)
C47 0.0272(12) 0.0192(11) 0.0605(18) 0.0090(11) 0.0193(12) 0.0031(9)
C27 0.0505(18) 0.0344(15) 0.0404(16) 0.0217(13) 0.0052(14) 0.0140(13)
C4 0.070(2) 0.0272(13) 0.0296(13) 0.0072(10) 0.0270(14) 0.0022(13)
C45 0.0290(13) 0.0299(13) 0.0539(18) -0.0186(12) 0.0087(12) -0.0067(10)
C3 0.069(2) 0.0364(15) 0.0162(11) 0.0030(10) 0.0118(12) 0.0023(14)
C39 0.0269(12) 0.0556(18) 0.0212(11) 0.0125(11) 0.0034(9) 0.0010(12)
O2 0.047(3) 0.066(3) 0.067(3) 0.027(3) -0.005(2) -0.002(2)
C60 0.048(3) 0.030(3) 0.036(3) 0.003(2) -0.003(2) 0.011(2)
C59 0.067(4) 0.040(3) 0.036(3) 0.002(2) -0.006(3) -0.012(3)
C62 0.040(3) 0.033(3) 0.040(3) 0.003(2) 0.005(2) -0.009(2)
C59A 0.243(18) 0.058(8) 0.141(17) 0.028(11) -0.030(14) 0.002(9)
C60A 0.063(8) 0.168(15) 0.066(9) 0.049(10) 0.006(6) 0.015(9)
C62A 0.037(5) 0.073(8) 0.064(8) -0.014(7) 0.006(5) -0.009(6)
O2A 0.097(11) 0.102(8) 0.202(15) -0.031(10) -0.001(9) -0.026(8)
C61 0.061(2) 0.053(2) 0.078(3) 0.013(2) -0.026(2) -0.0083(19)
C73 0.055(3) 0.084(3) 0.073(3) -0.020(3) -0.003(2) 0.001(2)
C76 0.046(2) 0.068(3) 0.095(4) 0.014(3) -0.011(2) -0.0042(19)
C72 0.082(4) 0.114(4) 0.178(7) 0.098(4) -0.075(4) -0.059(3)
C74 0.052(2) 0.054(2) 0.0419(18) -0.0055(15) -0.0051(15) 0.0128(16)
C75 0.060(3) 0.112(4) 0.077(3) -0.049(3) -0.025(2) 0.026(3)
C71 0.068(3) 0.083(3) 0.176(6) 0.081(4) -0.062(4) -0.032(3)

loop_
_atom_type_symbol
_atom_type_description
_atom_type_scat_dispersion_real
_atom_type_scat_dispersion_imag
_atom_type_scat_source
C C 0.0033 0.0016 'International Tables Vol C Tables 4.2.6.8 and 6.1.1.4'
H H 0.0000 0.0000 'International Tables Vol C Tables 4.2.6.8 and 6.1.1.4'
O O 0.0106 0.0060 'International Tables Vol C Tables 4.2.6.8 and 6.1.1.4'
P P 0.1023 0.0942 'International Tables Vol C Tables 4.2.6.8 and 6.1.1.4'
S S 0.1246 0.1234 'International Tables Vol C Tables 4.2.6.8 and 6.1.1.4'
Pd Pd -0.9988 1.0072 'International Tables Vol C Tables 4.2.6.8 and 6.1.1.4'

loop_
_geom_angle_atom_site_label_1
_geom_angle_atom_site_label_2
_geom_angle_atom_site_label_3
_geom_angle
P1 Pd1 P2 116.917(19)
P1 Pd1 P3 122.80(2)
P2 Pd1 P3 105.603(19)
P1 Pd1 S1 87.931(19)
P2 Pd1 S1 86.664(18)
P3 Pd1 S1 132.589(18)
O1 S1 C14 104.61(9)
O1 S1 C19 103.67(10)
C14 S1 C19 98.77(9)
O1 S1 Pd1 136.77(7)
C14 S1 Pd1 104.45(7)
C19 S1 Pd1 102.73(7)
C25 P2 C31 102.77(10)
C25 P2 C20 101.64(10)
C31 P2 C20 100.28(10)
C25 P2 Pd1 127.12(7)
C31 P2 Pd1 117.46(7)
C20 P2 Pd1 103.22(7)
C43 P3 C37 102.26(10)
C43 P3 C49 99.61(10)
C37 P3 C49 103.51(10)
C43 P3 Pd1 123.91(7)
C37 P3 Pd1 105.95(7)
C49 P3 Pd1 118.90(7)
C1 P1 C7 101.58(10)
C1 P1 C13 100.96(10)
C7 P1 C13 100.59(9)
C1 P1 Pd1 120.92(7)
C7 P1 Pd1 122.93(7)
C13 P1 Pd1 106.02(7)
C42 C37 C38 118.0(2)
C42 C37 P3 124.61(17)
C38 C37 P3 117.26(16)
C16 C17 C18 120.5(2)
C16 C17 H17 119.8
C18 C17 H17 119.8
C15 C14 C13 121.29(19)
C15 C14 S1 117.91(16)
C13 C14 S1 120.60(15)
C6 C1 C2 118.7(2)
C6 C1 P1 121.97(17)
C2 C1 P1 119.03(19)
C24 C19 C20 120.9(2)
C24 C19 S1 118.85(17)
C20 C19 S1 119.83(15)
C17 C18 C13 120.9(2)
C17 C18 H18 119.5
C13 C18 H18 119.5
C14 C13 C18 117.69(19)
C14 C13 P1 120.07(15)
C18 C13 P1 122.22(16)
C54 C49 C50 118.6(2)
C54 C49 P3 118.29(16)
C50 C49 P3 123.12(17)
C26 C25 C30 118.3(2)
C26 C25 P2 124.22(19)
C30 C25 P2 117.43(16)
C19 C20 C21 118.27(19)
C19 C20 P2 120.48(16)
C21 C20 P2 121.15(16)
C23 C24 C19 119.8(2)
C23 C24 H24 120.1
C19 C24 H24 120.1
C48 C43 C44 118.6(2)
C48 C43 P3 118.27(19)
C44 C43 P3 123.11(19)
C32 C31 C36 118.1(2)
C32 C31 P2 122.36(17)
C36 C31 P2 119.19(17)
C8 C7 C12 118.6(2)
C8 C7 P1 117.28(16)
C12 C7 P1 124.11(17)
C17 C16 C15 119.4(2)
C17 C16 H16 120.3
C15 C16 H16 120.3
C35 C36 C31 120.8(2)
C35 C36 H36 119.6
C31 C36 H36 119.6
C53 C52 C51 119.7(2)
C53 C52 H52 120.1
C51 C52 H52 120.1
C41 C42 C37 120.6(2)
C41 C42 H42 119.7
C37 C42 H42 119.7
C29 C30 C25 120.8(2)
C29 C30 H30 119.6
C25 C30 H30 119.6
C5 C6 C1 120.4(2)
C5 C6 H6 119.8
C1 C6 H6 119.8
C7 C8 C9 120.7(2)
C7 C8 H8 119.7
C9 C8 H8 119.7
C51 C50 C49 120.6(2)
C51 C50 H50 119.7
C49 C50 H50 119.7
C11 C12 C7 120.8(2)
C11 C12 H12 119.6
C7 C12 H12 119.6
C33 C32 C31 120.7(2)
C33 C32 H32 119.6
C31 C32 H32 119.6
C29 C28 C27 119.5(2)
C29 C28 H28 120.3
C27 C28 H28 120.3
C14 C15 C16 120.1(2)
C14 C15 H15 119.9
C16 C15 H15 119.9
C28 C29 C30 120.3(3)
C28 C29 H29 119.8
C30 C29 H29 119.8
C22 C21 C20 121.0(2)
C22 C21 H21 119.5
C20 C21 H21 119.5
C22 C23 C24 120.1(2)
C22 C23 H23 120.0
C24 C23 H23 120.0
C49 C54 C53 120.6(2)
C49 C54 H54 119.7
C53 C54 H54 119.7
C11 C10 C9 120.2(2)
C11 C10 H10 119.9
C9 C10 H10 119.9
C43 C48 C47 120.6(3)
C43 C48 H48 119.7
C47 C48 H48 119.7
C39 C38 C37 121.5(2)
C39 C38 H38 119.2
C37 C38 H38 119.2
C52 C53 C54 120.2(2)
C52 C53 H53 119.9
C54 C53 H53 119.9
C50 C51 C52 120.2(2)
C50 C51 H51 119.9
C52 C51 H51 119.9
C34 C35 C36 120.6(2)
C34 C35 H35 119.7
C36 C35 H35 119.7
C45 C46 C47 119.7(2)
C45 C46 H46 120.2
C47 C46 H46 120.2
C23 C22 C21 119.9(2)
C23 C22 H22 120.1
C21 C22 H22 120.1
C40 C41 C42 120.5(2)
C40 C41 H41 119.7
C42 C41 H41 119.7
C10 C11 C12 120.0(2)
C10 C11 H11 120.0
C12 C11 H11 120.0
C3 C2 C1 120.1(3)
C3 C2 H2 120.0
C1 C2 H2 120.0
C27 C26 C25 120.2(3)
C27 C26 H26 119.9
C25 C26 H26 119.9
C34 C33 C32 120.4(3)
C34 C33 H33 119.8
C32 C33 H33 119.8
C45 C44 C43 120.6(3)
C45 C44 H44 119.7
C43 C44 H44 119.7
C41 C40 C39 119.6(2)
C41 C40 H40 120.2
C39 C40 H40 120.2
C10 C9 C8 119.8(2)
C10 C9 H9 120.1
C8 C9 H9 120.1
C4 C5 C6 120.5(3)
C4 C5 H5 119.7
C6 C5 H5 119.7
C35 C34 C33 119.4(2)
C35 C34 H34 120.3
C33 C34 H34 120.3
C46 C47 C48 120.1(3)
C46 C47 H47 119.9
C48 C47 H47 119.9
C28 C27 C26 120.8(3)
C28 C27 H27 119.6
C26 C27 H27 119.6
C5 C4 C3 119.5(2)
C5 C4 H4 120.3
C3 C4 H4 120.3
C46 C45 C44 120.4(3)
C46 C45 H45 119.8
C44 C45 H45 119.8
C4 C3 C2 120.8(3)
C4 C3 H3 119.6
C2 C3 H3 119.6
C38 C39 C40 119.7(2)
C38 C39 H39 120.2
C40 C39 H39 120.2
C61 O2 C59 101.6(5)
C59 C60 C62 102.9(4)
C59 C60 H60A 111.2
C62 C60 H60A 111.2
C59 C60 H60B 111.2
C62 C60 H60B 111.2
H60A C60 H60B 109.1
O2 C59 C60 99.9(5)
O2 C59 H59A 111.8
C60 C59 H59A 111.8
O2 C59 H59B 111.8
C60 C59 H59B 111.8
H59A C59 H59B 109.5
C61 C62 C60 102.0(4)
C61 C62 H62A 111.4
C60 C62 H62A 111.4
C61 C62 H62B 111.4
C60 C62 H62B 111.4
H62A C62 H62B 109.2
O2A C59A C60A 112.0(10)
O2A C59A H59C 109.2
C60A C59A H59C 109.2
O2A C59A H59D 109.2
C60A C59A H59D 109.2
H59C C59A H59D 107.9
C62A C60A C59A 101.2(8)
C62A C60A H60C 111.5
C59A C60A H60C 111.5
C62A C60A H60D 111.5
C59A C60A H60D 111.5
H60C C60A H60D 109.4
C61 C62A C60A 97.8(8)
C61 C62A H62C 112.2
C60A C62A H62C 112.2
C61 C62A H62D 112.2
C60A C62A H62D 112.2
H62C C62A H62D 109.8
C59A O2A C61 106.6(12)
O2 C61 O2A 35.0(9)
O2 C61 C62A 127.5(7)
O2A C61 C62A 106.1(9)
O2 C61 C62 106.8(4)
O2A C61 C62 94.3(7)
C62A C61 C62 23.2(6)
O2 C61 H61A 110.4
O2A C61 H61A 144.0
C62A C61 H61A 106.5
C62 C61 H61A 110.4
O2 C61 H61B 110.4
O2A C61 H61B 85.4
C62A C61 H61B 91.1
C62 C61 H61B 110.4
H61A C61 H61B 108.6
C72 C73 C74 107.1(4)
C72 C73 H73 126.4
C74 C73 H73 126.4
C75 C76 C71 98.4(5)
C75 C76 H76 130.8
C71 C76 H76 130.8
C73 C72 C71 129.8(5)
C73 C72 C74 37.5(3)
C71 C72 C74 92.5(4)
C73 C72 H72 115.1
C71 C72 H72 115.1
C74 C72 H72 152.1
C73 C74 C75 123.2(4)
C73 C74 C72 35.4(3)
C75 C74 C72 87.8(3)
C73 C74 H74 118.4
C75 C74 H74 118.4
C72 C74 H74 153.6
C76 C75 C74 114.1(4)
C76 C75 C71 41.8(3)
C74 C75 C71 87.5(3)
C76 C75 H75 122.9
C74 C75 H75 122.9
C71 C75 H75 136.5
C72 C71 C76 120.7(4)
C72 C71 C75 91.1(4)
C76 C71 C75 39.8(3)
C72 C71 H71 119.7
C76 C71 H71 119.7
C75 C71 H71 139.2

loop_
_geom_bond_atom_site_label_1
_geom_bond_atom_site_label_2
_geom_bond_distance
Pd1 P1 2.2989(5)
Pd1 P2 2.3479(5)
Pd1 P3 2.3493(5)
Pd1 S1 2.3802(5)
S1 O1 1.4990(16)
S1 C14 1.818(2)
S1 C19 1.829(2)
P2 C25 1.834(2)
P2 C31 1.835(2)
P2 C20 1.840(2)
P3 C43 1.836(2)
P3 C37 1.842(2)
P3 C49 1.843(2)
P1 C1 1.831(2)
P1 C7 1.834(2)
P1 C13 1.842(2)
C37 C42 1.398(3)
C37 C38 1.401(3)
C17 C16 1.388(3)
C17 C18 1.393(3)
C17 H17 0.9500
C14 C15 1.393(3)
C14 C13 1.400(3)
C1 C6 1.396(3)
C1 C2 1.401(3)
C19 C24 1.397(3)
C19 C20 1.401(3)
C18 C13 1.406(3)
C18 H18 0.9500
C49 C54 1.396(3)
C49 C50 1.405(3)
C25 C26 1.395(3)
C25 C30 1.408(3)
C20 C21 1.403(3)
C24 C23 1.392(3)
C24 H24 0.9500
C43 C48 1.390(3)
C43 C44 1.404(3)
C31 C32 1.399(3)
C31 C36 1.400(3)
C7 C8 1.397(3)
C7 C12 1.398(3)
C16 C15 1.394(3)
C16 H16 0.9500
C36 C35 1.391(3)
C36 H36 0.9500
C52 C53 1.387(4)
C52 C51 1.392(4)
C52 H52 0.9500
C42 C41 1.394(3)
C42 H42 0.9500
C30 C29 1.388(3)
C30 H30 0.9500
C6 C5 1.395(3)
C6 H6 0.9500
C8 C9 1.397(3)
C8 H8 0.9500
C50 C51 1.390(3)
C50 H50 0.9500
C12 C11 1.391(3)
C12 H12 0.9500
C32 C33 1.393(3)
C32 H32 0.9500
C28 C29 1.380(4)
C28 C27 1.389(5)
C28 H28 0.9500
C15 H15 0.9500
C29 H29 0.9500
C21 C22 1.393(3)
C21 H21 0.9500
C23 C22 1.392(4)
C23 H23 0.9500
C54 C53 1.398(3)
C54 H54 0.9500
C10 C11 1.385(4)
C10 C9 1.387(3)
C10 H10 0.9500
C48 C47 1.400(4)
C48 H48 0.9500
C38 C39 1.390(3)
C38 H38 0.9500
C53 H53 0.9500
C51 H51 0.9500
C35 C34 1.383(4)
C35 H35 0.9500
C46 C45 1.381(5)
C46 C47 1.392(5)
C46 H46 0.9500
C22 H22 0.9500
C41 C40 1.389(4)
C41 H41 0.9500
C11 H11 0.9500
C2 C3 1.392(4)
C2 H2 0.9500
C26 C27 1.391(4)
C26 H26 0.9500
C33 C34 1.386(4)
C33 H33 0.9500
C44 C45 1.393(4)
C44 H44 0.9500
C40 C39 1.391(4)
C40 H40 0.9500
C9 H9 0.9500
C5 C4 1.380(5)
C5 H5 0.9500
C34 H34 0.9500
C47 H47 0.9500
C27 H27 0.9500
C4 C3 1.383(5)
C4 H4 0.9500
C45 H45 0.9500
C3 H3 0.9500
C39 H39 0.9500
O2 C61 1.421(6)
O2 C59 1.467(9)
C60 C59 1.534(8)
C60 C62 1.551(8)
C60 H60A 0.9900
C60 H60B 0.9900
C59 H59A 0.9900
C59 H59B 0.9900
C62 C61 1.518(7)
C62 H62A 0.9900
C62 H62B 0.9900
C59A O2A 1.27(2)
C59A C60A 1.547(15)
C59A H59C 0.9900
C59A H59D 0.9900
C60A C62A 1.537(15)
C60A H60C 0.9900
C60A H60D 0.9900
C62A C61 1.494(10)
C62A H62C 0.9900
C62A H62D 0.9900
O2A C61 1.468(17)
C61 H61A 0.9900
C61 H61B 0.9900
C73 C72 1.214(6)
C73 C74 1.273(6)
C73 H73 0.9500
C76 C75 1.306(6)
C76 C71 1.362(6)
C76 H76 0.9500
C72 C71 1.267(6)
C72 C74 2.001(7)
C72 H72 0.9500
C74 C75 1.414(5)
C74 H74 0.9500
C75 C71 2.020(7)
C75 H75 0.9500
C71 H71 0.9500
